data_4324306
loop_
_publ_author_name
'Feng-Lei Yang'
'Jun Tao'
'Rong-Bin Huang'
'Lan-Sun Zheng'

_publ_contact_author_address
;
Department of Chemistry
Xiamen University
Xiamen 361005
P. R. China
;
_publ_contact_author_email taojun@xmu.edu.cn
_publ_contact_author_name 'Prof. Jun Tao'
_publ_contact_author_phone 86-592-2188138
_publ_section_title
;
 Temperature-Dependent in Situ Ligand Cyclization via C=C Coupling and
 Formation of a Spin-Crossover Iron(II) Coordination Polymer
;
_journal_name_full 'Inorganic Chemistry'
_journal_page_first 911
_journal_page_last 917
_journal_paper_doi 10.1021/ic101490a
_journal_volume 50
_journal_year 2011
_chemical_formula_sum 'C30 H28 Fe N10 O S2'
_chemical_formula_weight 664.59
_chemical_name_systematic
; 

 ? 

;
_space_group_IT_number 45
_symmetry_cell_setting orthorhombic
_symmetry_space_group_name_Hall 'I 2 -2c'
_symmetry_space_group_name_H-M 'I b a 2'
_atom_sites_solution_hydrogens geom
_atom_sites_solution_primary direct
_atom_sites_solution_secondary difmap
_audit_creation_method SHELXL-97
_cell_angle_alpha 90.00
_cell_angle_beta 90.00
_cell_angle_gamma 90.00
_cell_formula_units_Z 8
_cell_length_a 29.549(2)
_cell_length_b 12.5168(8)
_cell_length_c 18.6829(11)
_cell_measurement_reflns_used 2951
_cell_measurement_temperature 173(2)
_cell_measurement_theta_max 28.8717
_cell_measurement_theta_min 2.7608
_cell_volume 6910.0(8)
_computing_structure_refinement 'SHELXL-97 (Sheldrick, 1997)'
_computing_structure_solution 'SHELXS-97 (Sheldrick, 1990)'
_diffrn_ambient_temperature 173(2)
_diffrn_detector_area_resol_mean 16.1903
_diffrn_measured_fraction_theta_full 0.985
_diffrn_measured_fraction_theta_max 0.985
_diffrn_measurement_device_type 'Xcalibur, Sapphire3, Gemini ultra'
_diffrn_measurement_method '\w scans'
_diffrn_radiation_monochromator graphite
_diffrn_radiation_source 'fine-focus sealed tube'
_diffrn_radiation_type MoK\a
_diffrn_radiation_wavelength 0.71073
_diffrn_reflns_av_R_equivalents 0.0543
_diffrn_reflns_av_sigmaI/netI 0.1412
_diffrn_reflns_limit_h_max 37
_diffrn_reflns_limit_h_min -24
_diffrn_reflns_limit_k_max 15
_diffrn_reflns_limit_k_min -13
_diffrn_reflns_limit_l_max 21
_diffrn_reflns_limit_l_min -23
_diffrn_reflns_number 11669
_diffrn_reflns_theta_full 27.00
_diffrn_reflns_theta_max 27.00
_diffrn_reflns_theta_min 2.81
_diffrn_standards_number 12719
_exptl_absorpt_coefficient_mu 0.596
_exptl_absorpt_correction_T_max 0.9708
_exptl_absorpt_correction_T_min 0.8902
_exptl_absorpt_correction_type multi-scan
_exptl_crystal_density_diffrn 1.278
_exptl_crystal_F_000 2752
_exptl_crystal_size_max 0.20
_exptl_crystal_size_mid 0.20
_exptl_crystal_size_min 0.05
_refine_diff_density_max 1.117
_refine_diff_density_min -0.289
_refine_diff_density_rms 0.071
_refine_ls_abs_structure_details 'Flack H D (1983), Acta Cryst. A39, 876-881'
_refine_ls_abs_structure_Flack -0.02(2)
_refine_ls_extinction_method none
_refine_ls_goodness_of_fit_ref 0.912
_refine_ls_hydrogen_treatment constr
_refine_ls_matrix_type full
_refine_ls_number_parameters 395
_refine_ls_number_reflns 6601
_refine_ls_number_restraints 7
_refine_ls_restrained_S_all 0.911
_refine_ls_R_factor_all 0.0946
_refine_ls_R_factor_gt 0.0539
_refine_ls_shift/su_max 0.001
_refine_ls_shift/su_mean 0.000
_refine_ls_structure_factor_coef Fsqd
_refine_ls_weighting_details 'calc w=1/[\s^2^(Fo^2^)+(0.0410P)^2^+0.0000P] where P=(Fo^2^+2Fc^2^)/3'
_refine_ls_weighting_scheme calc
_refine_ls_wR_factor_gt 0.1059
_refine_ls_wR_factor_ref 0.1133
_reflns_number_gt 3853
_reflns_number_total 6601
_reflns_threshold_expression >2sigma(I)
_cod_data_source_file ic101490a_si_001_6.cif
_cod_data_source_block complex2
_cod_original_cell_volume 6909.9(8)
_cod_database_code 4324306

loop_
_symmetry_equiv_pos_as_xyz
'x, y, z'
'-x, -y, z'
'x+1/2, -y+1/2, z'
'-x+1/2, y+1/2, z'
'x+1/2, y+1/2, z+1/2'
'-x+1/2, -y+1/2, z+1/2'
'x+1, -y+1, z+1/2'
'-x+1, y+1, z+1/2'

loop_
_atom_site_label
_atom_site_type_symbol
_atom_site_fract_x
_atom_site_fract_y
_atom_site_fract_z
_atom_site_U_iso_or_equiv
_atom_site_adp_type
_atom_site_occupancy
_atom_site_symmetry_multiplicity
_atom_site_calc_flag
_atom_site_refinement_flags
_atom_site_disorder_assembly
_atom_site_disorder_group
Fe1 Fe 0.14086(2) 0.66156(6) 0.29024(4) 0.02709(18) Uani 1 1 d . . .
C1 C 0.07791(19) 0.7045(5) 0.4245(3) 0.0332(14) Uani 1 1 d . . .
H1A H 0.1051 0.7269 0.4444 0.040 Uiso 1 1 calc R . .
C2 C 0.0392(2) 0.7139(4) 0.4657(3) 0.0354(14) Uani 1 1 d . . .
H2B H 0.0406 0.7412 0.5119 0.042 Uiso 1 1 calc R . .
C3 C -0.00156(19) 0.6818(4) 0.4367(3) 0.0267(12) Uani 1 1 d . . .
C4 C -0.00029(18) 0.6365(4) 0.3684(3) 0.0284(13) Uani 1 1 d . . .
H4B H -0.0267 0.6103 0.3479 0.034 Uiso 1 1 calc R . .
C5 C 0.03924(18) 0.6304(4) 0.3318(3) 0.0275(13) Uani 1 1 d . . .
H5A H 0.0390 0.6006 0.2862 0.033 Uiso 1 1 calc R . .
C6 C -0.0444(2) 0.6916(4) 0.4780(3) 0.0307(13) Uani 1 1 d . . .
H6A H -0.0442 0.7302 0.5205 0.037 Uiso 1 1 calc R . .
C7 C -0.12059(19) 0.6686(5) 0.5029(2) 0.0329(14) Uani 1 1 d . . .
H7B H -0.1141 0.7246 0.5372 0.040 Uiso 1 1 calc R . .
H7C H -0.1276 0.6039 0.5293 0.040 Uiso 1 1 calc R . .
C8 C -0.16085(19) 0.7003(4) 0.4583(3) 0.0325(13) Uani 1 1 d . . .
H8B H -0.1671 0.6448 0.4234 0.039 Uiso 1 1 calc R . .
H8C H -0.1872 0.7074 0.4889 0.039 Uiso 1 1 calc R . .
C9 C -0.18304(19) 0.8706(4) 0.4215(3) 0.0303(14) Uani 1 1 d . . .
H9B H -0.2106 0.8573 0.4437 0.036 Uiso 1 1 calc R . .
C10 C -0.17524(19) 0.9746(4) 0.3865(3) 0.0275(13) Uani 1 1 d . . .
C11 C -0.13541(19) 0.9959(4) 0.3506(3) 0.0308(13) Uani 1 1 d . . .
H11A H -0.1134 0.9433 0.3458 0.037 Uiso 1 1 calc R . .
C12 C -0.12872(19) 1.0952(4) 0.3221(3) 0.0341(14) Uani 1 1 d . . .
H12A H -0.1015 1.1084 0.2989 0.041 Uiso 1 1 calc R . .
C13 C -0.2073(2) 1.0539(4) 0.3899(3) 0.0307(14) Uani 1 1 d . . .
H13A H -0.2351 1.0422 0.4120 0.037 Uiso 1 1 calc R . .
C14 C -0.19693(17) 1.1531(4) 0.3592(3) 0.0321(13) Uani 1 1 d . . .
H14A H -0.2184 1.2071 0.3628 0.038 Uiso 1 1 calc R . .
N1 N 0.07873(15) 0.6655(4) 0.3582(2) 0.0311(11) Uani 1 1 d . . .
N2 N -0.08051(15) 0.6501(3) 0.4577(2) 0.0278(10) Uani 1 1 d . . .
N3 N -0.15284(15) 0.7998(4) 0.4218(2) 0.0315(11) Uani 1 1 d . . .
N4 N -0.15908(15) 1.1752(4) 0.3256(2) 0.0307(11) Uani 1 1 d . . .
S1 S 0.20372(5) 0.56812(13) 0.52049(8) 0.0395(4) Uani 1 1 d . . .
C29 C 0.18732(18) 0.5857(4) 0.4381(3) 0.0260(13) Uani 1 1 d . . .
N9 N 0.17616(16) 0.5991(4) 0.3793(3) 0.0359(12) Uani 1 1 d . . .
C15 C 0.2308(2) 0.5650(5) 0.2344(3) 0.0417(16) Uani 1 1 d . . .
H15A H 0.2258 0.5212 0.2738 0.050 Uiso 1 1 calc R . .
C16 C 0.2665(2) 0.5404(5) 0.1910(3) 0.0414(16) Uani 1 1 d . . .
H16A H 0.2839 0.4796 0.1990 0.050 Uiso 1 1 calc R . .
C17 C 0.2761(2) 0.6094(5) 0.1341(3) 0.0361(15) Uani 1 1 d U . .
C18 C 0.2484(2) 0.6958(4) 0.1253(3) 0.0352(14) Uani 1 1 d . . .
H18A H 0.2539 0.7434 0.0881 0.042 Uiso 1 1 calc R . .
C19 C 0.21236(19) 0.7138(4) 0.1706(3) 0.0327(14) Uani 1 1 d . . .
H19A H 0.1945 0.7739 0.1635 0.039 Uiso 1 1 calc R . .
C20 C 0.3151(2) 0.5911(5) 0.0863(3) 0.0380(15) Uani 1 1 d . . .
H20A H 0.3210 0.6391 0.0495 0.046 Uiso 1 1 calc R . .
C21 C 0.3822(2) 0.5120(6) 0.0496(4) 0.0531(18) Uani 1 1 d . . .
H21A H 0.3886 0.4403 0.0327 0.064 Uiso 1 1 calc R . .
H21B H 0.3780 0.5580 0.0084 0.064 Uiso 1 1 calc R . .
C22 C 0.4204(2) 0.5515(5) 0.0940(3) 0.0421(16) Uani 1 1 d . . .
H22A H 0.4485 0.5451 0.0677 0.050 Uiso 1 1 calc R . .
H22B H 0.4228 0.5093 0.1374 0.050 Uiso 1 1 calc R . .
C23 C 0.40566(17) 0.6876(4) 0.1763(3) 0.0298(13) Uani 1 1 d . . .
H23A H 0.4075 0.6331 0.2100 0.036 Uiso 1 1 calc R . .
C24 C 0.39572(18) 0.7955(4) 0.2007(3) 0.0283(13) Uani 1 1 d . . .
C25 C 0.3867(2) 0.8790(4) 0.1536(3) 0.0357(15) Uani 1 1 d . . .
H25A H 0.3871 0.8670 0.1045 0.043 Uiso 1 1 calc R . .
C26 C 0.37738(18) 0.9788(5) 0.1796(3) 0.0325(14) Uani 1 1 d . . .
H26A H 0.3705 1.0330 0.1473 0.039 Uiso 1 1 calc R . .
C27 C 0.38589(16) 0.9219(4) 0.2947(3) 0.0288(12) Uani 1 1 d . . .
H27A H 0.3860 0.9372 0.3434 0.035 Uiso 1 1 calc R . .
C28 C 0.39418(17) 0.8192(4) 0.2739(3) 0.0316(14) Uani 1 1 d . . .
H28A H 0.3987 0.7659 0.3078 0.038 Uiso 1 1 calc R . .
N5 N 0.20225(15) 0.6477(4) 0.2245(2) 0.0311(11) Uani 1 1 d . . .
N6 N 0.34029(17) 0.5116(4) 0.0946(3) 0.0450(14) Uani 1 1 d . . .
N7 N 0.41181(15) 0.6655(4) 0.1124(2) 0.0345(11) Uani 1 1 d . . .
N8 N 0.37764(15) 1.0016(4) 0.2494(2) 0.0281(11) Uani 1 1 d . . .
S2 S 0.01987(5) 0.80887(14) 0.16447(8) 0.0502(5) Uani 1 1 d . . .
C30 C 0.0688(2) 0.7638(4) 0.1872(3) 0.0266(13) Uani 1 1 d . . .
N10 N 0.10467(17) 0.7284(4) 0.2049(2) 0.0367(12) Uani 1 1 d . . .
O1WA O 0.5000 1.0000 0.1853(6) 0.079(5) Uiso 0.599(15) 2 d SP A 1
O1WB O 0.5000 1.0000 0.1166(6) 0.029(5) Uiso 0.401(15) 2 d SP A 2
O2W O 0.0000 1.0000 0.3350(11) 0.322(10) Uiso 1 2 d S . .

loop_
_atom_site_aniso_label
_atom_site_aniso_U_11
_atom_site_aniso_U_22
_atom_site_aniso_U_33
_atom_site_aniso_U_23
_atom_site_aniso_U_13
_atom_site_aniso_U_12
Fe1 0.0257(4) 0.0266(4) 0.0289(4) 0.0009(5) -0.0016(4) -0.0007(4)
C1 0.028(3) 0.042(4) 0.029(3) -0.002(3) -0.005(3) -0.002(3)
C2 0.043(4) 0.040(4) 0.023(3) -0.001(3) -0.004(3) 0.000(3)
C3 0.035(3) 0.018(3) 0.028(3) 0.001(2) -0.004(3) -0.002(3)
C4 0.024(3) 0.029(3) 0.033(3) 0.004(3) -0.002(3) -0.013(3)
C5 0.028(3) 0.029(3) 0.025(3) -0.008(2) 0.002(3) 0.001(3)
C6 0.038(4) 0.031(3) 0.024(3) 0.000(3) 0.005(3) -0.004(3)
C7 0.037(3) 0.038(4) 0.024(3) 0.009(3) 0.007(3) -0.008(3)
C8 0.034(3) 0.030(3) 0.034(3) 0.001(3) 0.005(3) -0.006(3)
C9 0.027(3) 0.031(3) 0.032(3) -0.002(3) 0.006(3) -0.008(3)
C10 0.032(4) 0.024(3) 0.027(3) -0.004(3) -0.007(3) -0.001(3)
C11 0.028(3) 0.027(3) 0.037(3) -0.001(3) 0.008(3) 0.003(3)
C12 0.034(4) 0.028(3) 0.040(3) -0.003(3) 0.013(3) 0.004(3)
C13 0.042(4) 0.021(3) 0.029(3) -0.001(3) 0.005(3) 0.000(3)
C14 0.018(3) 0.030(3) 0.048(3) -0.003(3) -0.003(3) 0.001(3)
N1 0.030(3) 0.028(3) 0.035(3) 0.001(2) -0.005(2) -0.003(2)
N2 0.022(3) 0.035(3) 0.026(2) -0.002(2) 0.000(2) -0.002(2)
N3 0.033(3) 0.033(3) 0.029(2) 0.009(2) 0.009(2) -0.001(2)
N4 0.029(3) 0.027(3) 0.036(2) -0.002(2) 0.008(2) 0.001(2)
S1 0.0387(9) 0.0531(10) 0.0266(7) -0.0036(8) -0.0007(7) -0.0105(8)
C29 0.025(3) 0.018(3) 0.035(3) -0.006(3) 0.003(3) -0.005(2)
N9 0.033(3) 0.039(3) 0.035(3) 0.003(2) -0.002(2) 0.005(2)
C15 0.036(4) 0.045(4) 0.044(3) 0.024(3) 0.016(3) 0.009(3)
C16 0.041(4) 0.039(4) 0.044(4) 0.013(3) 0.003(3) 0.009(3)
C17 0.0362(17) 0.0362(17) 0.0359(17) -0.0005(10) -0.0005(10) -0.0007(10)
C18 0.036(4) 0.039(4) 0.030(3) 0.003(3) 0.001(3) -0.001(3)
C19 0.031(3) 0.026(3) 0.041(3) 0.008(3) -0.003(3) -0.006(3)
C20 0.030(4) 0.042(4) 0.042(4) -0.017(3) 0.004(3) -0.007(3)
C21 0.038(4) 0.058(5) 0.063(4) -0.040(4) 0.009(4) -0.006(4)
C22 0.028(3) 0.048(4) 0.051(4) -0.014(3) 0.009(3) -0.002(3)
C23 0.033(3) 0.028(3) 0.028(3) 0.002(3) 0.005(3) -0.002(3)
C24 0.027(3) 0.034(3) 0.023(3) 0.003(3) 0.000(2) 0.005(3)
C25 0.051(4) 0.038(3) 0.018(3) 0.001(3) -0.004(3) -0.009(3)
C26 0.039(3) 0.035(4) 0.023(3) 0.005(3) -0.005(3) 0.012(3)
C27 0.030(3) 0.035(3) 0.022(3) -0.009(3) 0.003(3) 0.003(2)
C28 0.037(3) 0.028(3) 0.029(4) 0.006(3) 0.001(3) 0.003(3)
N5 0.022(3) 0.028(3) 0.044(3) 0.013(2) -0.003(2) 0.002(2)
N6 0.033(3) 0.047(3) 0.055(3) -0.021(3) 0.008(3) -0.012(3)
N7 0.030(3) 0.037(3) 0.036(3) -0.006(3) -0.001(2) 0.001(2)
N8 0.033(3) 0.026(3) 0.025(2) 0.006(2) -0.001(2) 0.005(2)
S2 0.0373(9) 0.0672(12) 0.0460(9) 0.0047(9) -0.0056(8) 0.0131(9)
C30 0.030(3) 0.026(3) 0.023(3) -0.006(2) -0.002(3) -0.007(3)
N10 0.040(3) 0.040(3) 0.030(3) 0.004(2) -0.001(2) -0.009(3)

loop_
_atom_type_symbol
_atom_type_description
_atom_type_scat_dispersion_real
_atom_type_scat_dispersion_imag
_atom_type_scat_source
C C 0.0033 0.0016 'International Tables Vol C Tables 4.2.6.8 and 6.1.1.4'
H H 0.0000 0.0000 'International Tables Vol C Tables 4.2.6.8 and 6.1.1.4'
N N 0.0061 0.0033 'International Tables Vol C Tables 4.2.6.8 and 6.1.1.4'
Fe Fe 0.3463 0.8444 'International Tables Vol C Tables 4.2.6.8 and 6.1.1.4'
S S 0.1246 0.1234 'International Tables Vol C Tables 4.2.6.8 and 6.1.1.4'
O O 0.0106 0.0060 'International Tables Vol C Tables 4.2.6.8 and 6.1.1.4'

loop_
_geom_angle_atom_site_label_1
_geom_angle_atom_site_label_2
_geom_angle_atom_site_label_3
_geom_angle
_geom_angle_site_symmetry_1
_geom_angle_site_symmetry_3
N10 Fe1 N9 177.56(19) . .
N10 Fe1 N5 91.59(17) . .
N9 Fe1 N5 90.19(18) . .
N10 Fe1 N8 88.42(17) . 4_545
N9 Fe1 N8 93.37(17) . 4_545
N5 Fe1 N8 86.56(16) . 4_545
N10 Fe1 N4 89.02(17) . 2_575
N9 Fe1 N4 89.24(17) . 2_575
N5 Fe1 N4 92.23(17) . 2_575
N8 Fe1 N4 177.13(16) 4_545 2_575
N10 Fe1 N1 90.25(18) . .
N9 Fe1 N1 88.06(17) . .
N5 Fe1 N1 176.69(16) . .
N8 Fe1 N1 90.75(16) 4_545 .
N4 Fe1 N1 90.55(16) 2_575 .
N1 C1 C2 124.3(5) . .
C3 C2 C1 118.5(5) . .
C2 C3 C4 117.0(5) . .
C2 C3 C6 121.0(5) . .
C4 C3 C6 122.0(5) . .
C5 C4 C3 120.4(5) . .
N1 C5 C4 123.0(5) . .
N2 C6 C3 122.5(5) . .
N2 C7 C8 111.1(4) . .
N3 C8 C7 111.1(5) . .
N3 C9 C10 120.9(5) . .
C13 C10 C11 118.1(5) . .
C13 C10 C9 120.6(5) . .
C11 C10 C9 121.3(5) . .
C12 C11 C10 119.2(5) . .
N4 C12 C11 124.1(5) . .
C10 C13 C14 118.0(5) . .
N4 C14 C13 124.6(5) . .
C1 N1 C5 116.6(5) . .
C1 N1 Fe1 123.5(4) . .
C5 N1 Fe1 119.9(3) . .
C6 N2 C7 116.7(5) . .
C9 N3 C8 119.7(5) . .
C14 N4 C12 115.8(5) . .
C14 N4 Fe1 123.0(4) . 2_575
C12 N4 Fe1 120.6(4) . 2_575
N9 C29 S1 179.1(5) . .
C29 N9 Fe1 160.0(4) . .
N5 C15 C16 125.1(6) . .
C15 C16 C17 118.0(6) . .
C18 C17 C16 117.3(6) . .
C18 C17 C20 121.2(6) . .
C16 C17 C20 121.5(6) . .
C17 C18 C19 121.2(5) . .
N5 C19 C18 122.3(5) . .
N6 C20 C17 120.8(6) . .
C22 C21 N6 108.4(5) . .
C21 C22 N7 108.6(5) . .
N7 C23 C24 122.6(5) . .
C25 C24 C28 116.9(5) . .
C25 C24 C23 122.5(5) . .
C28 C24 C23 120.6(5) . .
C26 C25 C24 120.0(5) . .
N8 C26 C25 122.7(5) . .
N8 C27 C28 123.9(5) . .
C27 C28 C24 118.9(5) . .
C19 N5 C15 116.0(5) . .
C19 N5 Fe1 123.8(4) . .
C15 N5 Fe1 120.1(4) . .
C20 N6 C21 114.8(6) . .
C23 N7 C22 117.4(5) . .
C27 N8 C26 117.6(5) . .
C27 N8 Fe1 120.2(3) . 4
C26 N8 Fe1 122.0(3) . 4
N10 C30 S2 178.5(5) . .
C30 N10 Fe1 144.3(4) . .

loop_
_geom_bond_atom_site_label_1
_geom_bond_atom_site_label_2
_geom_bond_distance
_geom_bond_site_symmetry_2
Fe1 N10 2.094(5) .
Fe1 N9 2.114(5) .
Fe1 N5 2.197(5) .
Fe1 N8 2.212(4) 4_545
Fe1 N4 2.215(5) 2_575
Fe1 N1 2.233(4) .
C1 N1 1.330(6) .
C1 C2 1.385(7) .
C2 C3 1.380(7) .
C3 C4 1.396(7) .
C3 C6 1.488(7) .
C4 C5 1.356(7) .
C5 N1 1.341(6) .
C6 N2 1.245(6) .
C7 N2 1.472(6) .
C7 C8 1.506(7) .
C8 N3 1.439(6) .
C9 N3 1.258(6) .
C9 C10 1.475(7) .
C10 C13 1.373(7) .
C10 C11 1.381(7) .
C11 C12 1.366(7) .
C12 N4 1.345(6) .
C13 C14 1.402(7) .
C14 N4 1.312(6) .
N4 Fe1 2.215(4) 2_575
S1 C29 1.629(6) .
C29 N9 1.159(6) .
C15 N5 1.349(7) .
C15 C16 1.365(8) .
C16 C17 1.398(7) .
C17 C18 1.367(7) .
C17 C20 1.477(8) .
C18 C19 1.378(7) .
C19 N5 1.337(6) .
C20 N6 1.252(7) .
C21 C22 1.485(8) .
C21 N6 1.496(7) .
C22 N7 1.489(7) .
C23 N7 1.239(6) .
C23 C24 1.456(7) .
C24 C25 1.392(7) .
C24 C28 1.401(6) .
C25 C26 1.368(7) .
C26 N8 1.334(6) .
C27 N8 1.331(6) .
C27 C28 1.365(6) .
N8 Fe1 2.212(4) 4
S2 C30 1.608(6) .
C30 N10 1.197(6) .
